data_1505792
loop_
_publ_author_name
'Ning, Yalan'
'Chen, Eugene Y.-X.'

_publ_section_title
;
 Diastereospecific Ion-Pairing Polymerization of Functionalized Alkenes by
 Metallocene/Lewis Acid Hybrid Catalysts
;
_journal_issue 21
_journal_name_full Macromolecules
_journal_page_first 7204
_journal_paper_doi 10.1021/ma061687w
_journal_volume 39
_journal_year 2006
_chemical_formula_sum 'C76 H48 Al2 F30 O5 Zr'
_chemical_formula_weight 1756.32
_chemical_name_systematic
; 
 ? 
;
_space_group_IT_number 2
_symmetry_cell_setting triclinic
_symmetry_space_group_name_Hall '-P 1'
_symmetry_space_group_name_H-M 'P -1'
_atom_sites_solution_hydrogens geom
_atom_sites_solution_primary direct
_atom_sites_solution_secondary difmap
_audit_creation_method SHELXL-97
_cell_angle_alpha 83.8880(10)
_cell_angle_beta 80.7960(10)
_cell_angle_gamma 76.1090(10)
_cell_formula_units_Z 2
_cell_length_a 10.3530(6)
_cell_length_b 16.3085(10)
_cell_length_c 21.7857(13)
_cell_measurement_reflns_used 4695
_cell_measurement_temperature 173(2)
_cell_measurement_theta_max 25.87
_cell_measurement_theta_min 2.22
_cell_volume 3515.9(4)
_computing_cell_refinement 'Bruker SMART'
_computing_data_collection 'Bruker SMART'
_computing_data_reduction 'Bruker SAINT'
_computing_molecular_graphics 'Bruker SHELXTL'
_computing_publication_material 'Bruker SHELXTL'
_computing_structure_refinement 'Bruker SHELXTL'
_computing_structure_solution 'Bruker SHELXTL'
_diffrn_ambient_temperature 173(2)
_diffrn_measured_fraction_theta_full 0.961
_diffrn_measured_fraction_theta_max 0.961
_diffrn_measurement_device_type 'CCD area detector'
_diffrn_measurement_method 'phi and omega scans'
_diffrn_radiation_monochromator graphite
_diffrn_radiation_source 'fine-focus sealed tube'
_diffrn_radiation_type MoK\a
_diffrn_radiation_wavelength 0.71073
_diffrn_reflns_av_R_equivalents 0.0900
_diffrn_reflns_av_sigmaI/netI 0.1572
_diffrn_reflns_limit_h_max 13
_diffrn_reflns_limit_h_min -13
_diffrn_reflns_limit_k_max 21
_diffrn_reflns_limit_k_min -21
_diffrn_reflns_limit_l_max 29
_diffrn_reflns_limit_l_min -29
_diffrn_reflns_number 34297
_diffrn_reflns_theta_full 28.37
_diffrn_reflns_theta_max 28.37
_diffrn_reflns_theta_min 1.29
_exptl_absorpt_coefficient_mu 0.315
_exptl_absorpt_correction_T_max 0.9543
_exptl_absorpt_correction_T_min 0.9397
_exptl_absorpt_correction_type multi-scan
_exptl_absorpt_process_details 'SADABS, Sheldrick 1997'
_exptl_crystal_colour orange
_exptl_crystal_density_diffrn 1.659
_exptl_crystal_density_meas ?
_exptl_crystal_density_method 'not measured'
_exptl_crystal_description cubes
_exptl_crystal_F_000 1760
_exptl_crystal_size_max 0.20
_exptl_crystal_size_mid 0.18
_exptl_crystal_size_min 0.15
_refine_diff_density_max 0.503
_refine_diff_density_min -0.967
_refine_diff_density_rms 0.084
_refine_ls_extinction_coef 0.0070(3)
_refine_ls_extinction_expression Fc^*^=kFc[1+0.001xFc^2^\l^3^/sin(2\q)]^-1/4^
_refine_ls_extinction_method SHELXL
_refine_ls_goodness_of_fit_ref 0.867
_refine_ls_hydrogen_treatment constr
_refine_ls_matrix_type full
_refine_ls_number_parameters 1028
_refine_ls_number_reflns 16902
_refine_ls_number_restraints 0
_refine_ls_restrained_S_all 0.867
_refine_ls_R_factor_all 0.1276
_refine_ls_R_factor_gt 0.0529
_refine_ls_shift/su_max 0.011
_refine_ls_shift/su_mean 0.001
_refine_ls_structure_factor_coef Fsqd
_refine_ls_weighting_details 'calc w=1/[\s^2^(Fo^2^)+(0.0255P)^2^+0.0000P] where P=(Fo^2^+2Fc^2^)/3'
_refine_ls_weighting_scheme calc
_refine_ls_wR_factor_gt 0.0878
_refine_ls_wR_factor_ref 0.1078
_reflns_number_gt 9051
_reflns_number_total 16902
_reflns_threshold_expression >2sigma(I)
_cod_data_source_file ma061687wsi20060725_071312.cif
_cod_data_source_block ec25m
_cod_depositor_comments
;
The following automatic conversions were performed:

'_symmetry_cell_setting' value 'Triclinic' changed to 'triclinic'
according to /home/saulius/struct/CIF-dictionaries/cif_core.dic
dictionary named 'cif_core.dic' version 2.4.1 from 2010-06-29.

Automatic conversion script
Id: cif_fix_values 1715 2011-07-08 13:25:40Z adriana 

The following automatic conversions were performed:

'_exptl_crystal_density_meas' value 'not_measured' was changed to '?'
- the value is perceived as not measured.

Automatic conversion script
Id: cif_fix_values 3008 2015-01-20 13:52:24Z robertas 
;
_cod_original_sg_symbol_H-M P-1
_cod_database_code 1505792

loop_
_symmetry_equiv_pos_as_xyz
'x, y, z'
'-x, -y, -z'

loop_
_atom_site_label
_atom_site_type_symbol
_atom_site_fract_x
_atom_site_fract_y
_atom_site_fract_z
_atom_site_U_iso_or_equiv
_atom_site_adp_type
_atom_site_occupancy
_atom_site_symmetry_multiplicity
_atom_site_calc_flag
_atom_site_refinement_flags
Al1 Al 0.78885(10) 0.65351(7) 0.16838(5) 0.0186(2) Uani 1 1 d .
Al2 Al 0.73367(10) 0.59748(7) 0.32549(5) 0.0189(2) Uani 1 1 d .
F1 F 0.93323(19) 0.77456(12) 0.23991(9) 0.0277(5) Uani 1 1 d .
F2 F 0.9921(2) 0.92335(13) 0.19978(10) 0.0356(5) Uani 1 1 d .
F3 F 0.9440(2) 0.99505(13) 0.08475(10) 0.0379(6) Uani 1 1 d .
F4 F 0.8269(2) 0.91743(13) 0.01131(9) 0.0369(6) Uani 1 1 d .
F5 F 0.7613(2) 0.76935(12) 0.05233(9) 0.0303(5) Uani 1 1 d .
F6 F 0.79576(19) 0.46277(12) 0.17144(9) 0.0301(5) Uani 1 1 d .
F7 F 0.9699(2) 0.33209(13) 0.11738(11) 0.0424(6) Uani 1 1 d .
F8 F 1.1845(2) 0.35958(14) 0.03464(11) 0.0442(6) Uani 1 1 d .
F9 F 1.2172(2) 0.52075(13) 0.00441(9) 0.0350(5) Uani 1 1 d .
F10 F 1.04184(19) 0.65136(12) 0.05658(9) 0.0281(5) Uani 1 1 d .
F11 F 0.54207(19) 0.79146(12) 0.22213(9) 0.0265(5) Uani 1 1 d .
F12 F 0.2787(2) 0.82344(13) 0.21335(10) 0.0343(5) Uani 1 1 d .
F13 F 0.18276(19) 0.71970(14) 0.15084(10) 0.0351(5) Uani 1 1 d .
F14 F 0.35335(19) 0.58542(13) 0.09644(9) 0.0330(5) Uani 1 1 d .
F15 F 0.61689(19) 0.55713(13) 0.10023(9) 0.0297(5) Uani 1 1 d .
F16 F 0.6352(2) 0.53025(14) 0.45139(9) 0.0334(5) Uani 1 1 d .
F17 F 0.6508(2) 0.37564(15) 0.51040(10) 0.0468(6) Uani 1 1 d .
F18 F 0.7975(2) 0.23596(14) 0.45260(11) 0.0470(6) Uani 1 1 d .
F19 F 0.9295(2) 0.25406(13) 0.33546(11) 0.0404(6) Uani 1 1 d .
F20 F 0.91281(19) 0.40625(12) 0.27598(9) 0.0305(5) Uani 1 1 d .
F21 F 0.48351(18) 0.73552(12) 0.39218(9) 0.0265(5) Uani 1 1 d .
F22 F 0.21895(19) 0.75681(12) 0.39305(9) 0.0286(5) Uani 1 1 d .
F23 F 0.12443(19) 0.66273(13) 0.32360(10) 0.0327(5) Uani 1 1 d .
F24 F 0.29686(19) 0.54220(12) 0.25459(9) 0.0275(5) Uani 1 1 d .
F25 F 0.56505(18) 0.51803(12) 0.25464(8) 0.0229(5) Uani 1 1 d .
F26 F 0.92024(19) 0.55889(13) 0.43813(9) 0.0282(5) Uani 1 1 d .
F27 F 1.0161(2) 0.66418(14) 0.49472(9) 0.0344(5) Uani 1 1 d .
F28 F 0.9601(2) 0.83358(13) 0.46135(10) 0.0347(5) Uani 1 1 d .
F29 F 0.7978(2) 0.89623(13) 0.37181(10) 0.0357(5) Uani 1 1 d .
F30 F 0.69460(19) 0.79140(12) 0.31717(9) 0.0275(5) Uani 1 1 d .
Zr1 Zr 0.42164(3) 0.19606(2) 0.300995(16) 0.02078(10) Uani 1 1 d .
O1 O 0.3063(2) 0.11878(15) 0.27374(11) 0.0255(6) Uani 1 1 d .
O2 O 0.3410(2) 0.19920(16) 0.39018(11) 0.0275(6) Uani 1 1 d .
O3 O 0.2006(3) 0.04420(16) 0.22808(11) 0.0336(7) Uani 1 1 d .
O4 O 0.4354(3) 0.12066(17) 0.47185(12) 0.0404(7) Uani 1 1 d .
O5 O 0.8251(2) 0.60935(14) 0.24697(10) 0.0182(5) Uani 1 1 d .
C1 C 0.3515(4) 0.3013(2) 0.21415(16) 0.0247(8) Uani 1 1 d .
H1A H 0.3535 0.2878 0.1712 0.030 Uiso 1 1 calc R
C2 C 0.2377(4) 0.3115(2) 0.25981(17) 0.0267(9) Uani 1 1 d .
H2A H 0.1491 0.3045 0.2540 0.032 Uiso 1 1 calc R
C3 C 0.2658(3) 0.3476(2) 0.31123(16) 0.0236(8) Uani 1 1 d .
C4 C 0.1888(4) 0.3769(2) 0.36777(17) 0.0278(9) Uani 1 1 d .
H4A H 0.0989 0.3743 0.3766 0.033 Uiso 1 1 calc R
C5 C 0.2455(4) 0.4087(2) 0.40911(17) 0.0281(9) Uani 1 1 d .
H5A H 0.1935 0.4288 0.4456 0.034 Uiso 1 1 calc R
C6 C 0.3837(4) 0.4116(2) 0.39727(17) 0.0270(9) Uani 1 1 d .
H6A H 0.4209 0.4326 0.4267 0.032 Uiso 1 1 calc R
C7 C 0.4622(4) 0.3843(2) 0.34383(16) 0.0237(8) Uani 1 1 d .
H7A H 0.5526 0.3859 0.3370 0.028 Uiso 1 1 calc R
C8 C 0.4050(3) 0.3532(2) 0.29835(16) 0.0213(8) Uani 1 1 d .
C9 C 0.4578(3) 0.3250(2) 0.23719(16) 0.0220(8) Uani 1 1 d .
C10 C 0.5948(4) 0.3251(2) 0.20191(17) 0.0284(9) Uani 1 1 d .
H10A H 0.6077 0.3825 0.1962 0.034 Uiso 1 1 calc R
H10B H 0.6015 0.3046 0.1610 0.034 Uiso 1 1 calc R
C11 C 0.7053(4) 0.2684(2) 0.23715(17) 0.0320(10) Uani 1 1 d .
H11A H 0.7881 0.2542 0.2086 0.038 Uiso 1 1 calc R
H11B H 0.7215 0.2992 0.2698 0.038 Uiso 1 1 calc R
C12 C 0.6647(3) 0.1883(2) 0.26547(17) 0.0281(9) Uani 1 1 d .
C13 C 0.6520(4) 0.1594(3) 0.32925(18) 0.0342(10) Uani 1 1 d .
H13A H 0.6809 0.1846 0.3621 0.041 Uiso 1 1 calc R
C14 C 0.6109(4) 0.0820(3) 0.33695(18) 0.0339(10) Uani 1 1 d .
H14A H 0.6053 0.0458 0.3758 0.041 Uiso 1 1 calc R
C15 C 0.6054(4) 0.0582(2) 0.27710(18) 0.0307(9) Uani 1 1 d .
C16 C 0.5808(4) -0.0150(2) 0.25556(19) 0.0351(10) Uani 1 1 d .
H16A H 0.5616 -0.0589 0.2838 0.042 Uiso 1 1 calc R
C17 C 0.5853(4) -0.0203(2) 0.19346(19) 0.0356(10) Uani 1 1 d .
H17A H 0.5709 -0.0688 0.1794 0.043 Uiso 1 1 calc R
C18 C 0.6118(4) 0.0466(2) 0.14950(18) 0.0314(9) Uani 1 1 d .
H18A H 0.6128 0.0412 0.1073 0.038 Uiso 1 1 calc R
C19 C 0.6355(3) 0.1183(2) 0.16752(17) 0.0281(9) Uani 1 1 d .
H19A H 0.6520 0.1617 0.1382 0.034 Uiso 1 1 calc R
C20 C 0.6344(3) 0.1257(2) 0.23237(17) 0.0250(8) Uani 1 1 d .
C21 C 0.4595(4) 0.1965(3) 0.49042(18) 0.0425(11) Uani 1 1 d .
H21A H 0.5256 0.1822 0.5184 0.064 Uiso 1 1 calc R
H21B H 0.3774 0.2294 0.5110 0.064 Uiso 1 1 calc R
H21C H 0.4917 0.2289 0.4543 0.064 Uiso 1 1 calc R
C22 C 0.3424(4) 0.1304(2) 0.43142(16) 0.0276(9) Uani 1 1 d .
C23 C 0.2696(5) 0.0049(2) 0.48490(18) 0.0449(11) Uani 1 1 d .
H23A H 0.3440 0.0017 0.5070 0.067 Uiso 1 1 calc R
H23B H 0.2794 -0.0480 0.4671 0.067 Uiso 1 1 calc R
H23C H 0.1873 0.0163 0.5132 0.067 Uiso 1 1 calc R
C24 C 0.2669(4) 0.0753(2) 0.43338(17) 0.0286(9) Uani 1 1 d .
C25 C 0.1557(4) 0.0902(2) 0.39284(17) 0.0307(9) Uani 1 1 d .
H25A H 0.1443 0.1480 0.3748 0.037 Uiso 1 1 calc R
H25B H 0.0734 0.0868 0.4203 0.037 Uiso 1 1 calc R
C26 C 0.1669(4) 0.0327(3) 0.33875(18) 0.0360(10) Uani 1 1 d .
C27 C 0.0229(5) 0.0267(4) 0.3312(2) 0.0755(18) Uani 1 1 d .
H27A H 0.0277 -0.0087 0.2980 0.113 Uiso 1 1 calc R
H27B H -0.0297 0.0823 0.3215 0.113 Uiso 1 1 calc R
H27C H -0.0182 0.0028 0.3693 0.113 Uiso 1 1 calc R
C28 C 0.2533(6) -0.0554(3) 0.3493(2) 0.0765(19) Uani 1 1 d .
H28A H 0.3422 -0.0515 0.3540 0.115 Uiso 1 1 calc R
H28B H 0.2577 -0.0875 0.3142 0.115 Uiso 1 1 calc R
H28C H 0.2147 -0.0831 0.3863 0.115 Uiso 1 1 calc R
C29 C 0.2296(4) 0.0695(2) 0.27799(17) 0.0271(9) Uani 1 1 d .
C30 C 0.2511(4) 0.0780(2) 0.16521(16) 0.0331(10) Uani 1 1 d .
H30A H 0.3347 0.0955 0.1667 0.040 Uiso 1 1 calc R
C31 C 0.2788(4) 0.0056(2) 0.12355(17) 0.0397(11) Uani 1 1 d .
H31C H 0.3468 -0.0400 0.1382 0.060 Uiso 1 1 calc R
H31D H 0.3092 0.0245 0.0817 0.060 Uiso 1 1 calc R
H31A H 0.1979 -0.0137 0.1243 0.060 Uiso 1 1 calc R
C32 C 0.1460(5) 0.1531(3) 0.1466(2) 0.0550(13) Uani 1 1 d .
H32C H 0.1339 0.1963 0.1750 0.082 Uiso 1 1 calc R
H32D H 0.0627 0.1364 0.1478 0.082 Uiso 1 1 calc R
H32A H 0.1741 0.1746 0.1052 0.082 Uiso 1 1 calc R
C33 C 0.8420(3) 0.7650(2) 0.14823(15) 0.0191(8) Uani 1 1 d .
C34 C 0.9011(3) 0.8086(2) 0.18280(15) 0.0205(8) Uani 1 1 d .
C35 C 0.9351(3) 0.8846(2) 0.16306(17) 0.0235(8) Uani 1 1 d .
C36 C 0.9111(3) 0.9206(2) 0.10510(17) 0.0234(8) Uani 1 1 d .
C37 C 0.8514(4) 0.8814(2) 0.06848(16) 0.0255(8) Uani 1 1 d .
C38 C 0.8187(3) 0.8056(2) 0.09095(16) 0.0227(8) Uani 1 1 d .
C39 C 0.9105(3) 0.5637(2) 0.11673(15) 0.0199(8) Uani 1 1 d .
C40 C 0.8991(3) 0.4799(2) 0.12975(16) 0.0221(8) Uani 1 1 d .
C41 C 0.9879(4) 0.4116(2) 0.10337(18) 0.0287(9) Uani 1 1 d .
C42 C 1.0960(4) 0.4252(2) 0.06166(18) 0.0299(9) Uani 1 1 d .
C43 C 1.1138(4) 0.5066(2) 0.04653(16) 0.0261(9) Uani 1 1 d .
C44 C 1.0209(3) 0.5728(2) 0.07378(16) 0.0223(8) Uani 1 1 d .
C45 C 0.5937(3) 0.6723(2) 0.16163(14) 0.0178(7) Uani 1 1 d .
C46 C 0.5002(3) 0.7399(2) 0.18819(15) 0.0205(8) Uani 1 1 d .
C47 C 0.3634(3) 0.7582(2) 0.18457(16) 0.0218(8) Uani 1 1 d .
C48 C 0.3149(3) 0.7055(2) 0.15325(16) 0.0256(9) Uani 1 1 d .
C49 C 0.4011(4) 0.6379(2) 0.12575(15) 0.0228(8) Uani 1 1 d .
C50 C 0.5373(3) 0.6240(2) 0.12955(15) 0.0221(8) Uani 1 1 d .
C51 C 0.7715(3) 0.4764(2) 0.36075(16) 0.0221(8) Uani 1 1 d .
C52 C 0.7090(4) 0.4628(2) 0.42069(17) 0.0259(9) Uani 1 1 d .
C53 C 0.7148(4) 0.3843(3) 0.45241(17) 0.0325(10) Uani 1 1 d .
C54 C 0.7892(4) 0.3131(2) 0.42322(19) 0.0318(10) Uani 1 1 d .
C55 C 0.8552(4) 0.3229(2) 0.36443(18) 0.0276(9) Uani 1 1 d .
C56 C 0.8446(3) 0.4030(2) 0.33421(17) 0.0239(8) Uani 1 1 d .
C57 C 0.5366(3) 0.6267(2) 0.32222(15) 0.0182(8) Uani 1 1 d .
C58 C 0.4430(3) 0.6864(2) 0.35661(15) 0.0192(8) Uani 1 1 d .
C59 C 0.3057(3) 0.6989(2) 0.35804(15) 0.0203(8) Uani 1 1 d .
C60 C 0.2576(3) 0.6507(2) 0.32341(16) 0.0222(8) Uani 1 1 d .
C61 C 0.3451(3) 0.5895(2) 0.28850(15) 0.0204(8) Uani 1 1 d .
C62 C 0.4812(3) 0.5791(2) 0.28919(15) 0.0181(8) Uani 1 1 d .
C63 C 0.8017(3) 0.6707(2) 0.37539(15) 0.0192(8) Uani 1 1 d .
C64 C 0.8836(3) 0.6431(2) 0.42118(16) 0.0228(8) Uani 1 1 d .
C65 C 0.9350(3) 0.6961(2) 0.45093(16) 0.0263(9) Uani 1 1 d .
C66 C 0.9071(4) 0.7814(2) 0.43443(16) 0.0258(9) Uani 1 1 d .
C67 C 0.8253(4) 0.8130(2) 0.38899(17) 0.0250(8) Uani 1 1 d .
C68 C 0.7750(3) 0.7570(2) 0.36136(15) 0.0216(8) Uani 1 1 d .
C69 C 0.9720(3) 0.5797(2) 0.24852(16) 0.0253(9) Uani 1 1 d .
H69A H 0.9877 0.5573 0.2899 0.038 Uiso 1 1 calc R
H69B H 1.0144 0.6264 0.2368 0.038 Uiso 1 1 calc R
H69C H 1.0086 0.5364 0.2199 0.038 Uiso 1 1 calc R
C70 C 0.4975(4) 0.3890(2) 0.04925(18) 0.0360(10) Uani 1 1 d .
H70A H 0.5560 0.4207 0.0606 0.054 Uiso 1 1 calc R
H70B H 0.4299 0.3826 0.0840 0.054 Uiso 1 1 calc R
H70C H 0.4553 0.4185 0.0145 0.054 Uiso 1 1 calc R
C71 C 0.5783(4) 0.3026(2) 0.03133(16) 0.0279(9) Uani 1 1 d .
C72 C 0.5159(4) 0.2447(3) 0.01276(17) 0.0371(10) Uani 1 1 d .
H72A H 0.4233 0.2586 0.0127 0.045 Uiso 1 1 calc R
C73 C 0.5905(5) 0.1663(3) -0.00579(18) 0.0414(11) Uani 1 1 d .
H73A H 0.5478 0.1279 -0.0180 0.050 Uiso 1 1 calc R
C74 C 0.7277(5) 0.1453(3) -0.00613(18) 0.0447(12) Uani 1 1 d .
H74A H 0.7779 0.0930 -0.0189 0.054 Uiso 1 1 calc R
C75 C 0.7899(4) 0.2019(3) 0.01246(17) 0.0411(11) Uani 1 1 d .
H75A H 0.8823 0.1877 0.0127 0.049 Uiso 1 1 calc R
C76 C 0.7160(4) 0.2801(2) 0.03087(17) 0.0327(10) Uani 1 1 d .
H76A H 0.7595 0.3181 0.0431 0.039 Uiso 1 1 calc R

loop_
_atom_site_aniso_label
_atom_site_aniso_U_11
_atom_site_aniso_U_22
_atom_site_aniso_U_33
_atom_site_aniso_U_23
_atom_site_aniso_U_13
_atom_site_aniso_U_12
Al1 0.0171(6) 0.0203(6) 0.0204(5) -0.0003(5) -0.0052(4) -0.0068(5)
Al2 0.0169(6) 0.0224(6) 0.0199(5) 0.0014(5) -0.0058(4) -0.0082(5)
F1 0.0313(12) 0.0342(13) 0.0230(11) 0.0027(9) -0.0101(9) -0.0158(10)
F2 0.0410(14) 0.0326(13) 0.0428(13) -0.0044(11) -0.0162(11) -0.0194(11)
F3 0.0412(14) 0.0253(13) 0.0505(14) 0.0082(11) -0.0105(11) -0.0160(11)
F4 0.0514(15) 0.0331(13) 0.0298(12) 0.0111(10) -0.0150(11) -0.0163(11)
F5 0.0379(13) 0.0302(12) 0.0290(11) -0.0013(10) -0.0136(10) -0.0143(10)
F6 0.0258(12) 0.0269(12) 0.0384(13) 0.0029(10) -0.0015(10) -0.0117(10)
F7 0.0405(14) 0.0204(12) 0.0669(16) -0.0031(12) -0.0087(12) -0.0075(11)
F8 0.0337(14) 0.0334(14) 0.0626(16) -0.0201(12) -0.0034(12) 0.0033(11)
F9 0.0254(12) 0.0423(14) 0.0349(12) -0.0103(11) 0.0065(10) -0.0067(11)
F10 0.0272(12) 0.0267(12) 0.0308(12) -0.0013(10) 0.0033(9) -0.0119(10)
F11 0.0275(12) 0.0207(11) 0.0341(12) -0.0047(9) -0.0070(9) -0.0080(9)
F12 0.0265(12) 0.0280(13) 0.0451(13) -0.0073(11) -0.0043(10) 0.0019(10)
F13 0.0158(11) 0.0447(14) 0.0449(13) -0.0029(11) -0.0102(10) -0.0031(10)
F14 0.0252(12) 0.0429(14) 0.0373(13) -0.0107(11) -0.0102(10) -0.0128(11)
F15 0.0214(12) 0.0347(13) 0.0350(12) -0.0148(10) -0.0044(10) -0.0048(10)
F16 0.0339(13) 0.0407(14) 0.0249(12) 0.0025(10) -0.0040(10) -0.0095(11)
F17 0.0482(15) 0.0568(17) 0.0348(13) 0.0214(12) -0.0084(12) -0.0201(13)
F18 0.0498(16) 0.0356(14) 0.0632(16) 0.0254(12) -0.0321(13) -0.0209(12)
F19 0.0342(14) 0.0244(13) 0.0647(16) -0.0005(12) -0.0227(12) -0.0016(11)
F20 0.0239(12) 0.0268(12) 0.0381(13) -0.0028(10) -0.0017(10) -0.0018(10)
F21 0.0225(11) 0.0322(12) 0.0292(11) -0.0093(10) -0.0045(9) -0.0108(10)
F22 0.0218(12) 0.0270(12) 0.0364(12) -0.0082(10) -0.0003(10) -0.0042(10)
F23 0.0156(11) 0.0401(14) 0.0454(13) -0.0088(11) -0.0081(10) -0.0072(10)
F24 0.0238(12) 0.0298(12) 0.0350(12) -0.0045(10) -0.0111(9) -0.0121(10)
F25 0.0212(11) 0.0225(11) 0.0263(11) -0.0047(9) -0.0035(9) -0.0062(9)
F26 0.0265(12) 0.0290(12) 0.0317(12) 0.0047(10) -0.0144(10) -0.0077(10)
F27 0.0312(13) 0.0501(15) 0.0286(12) 0.0008(11) -0.0176(10) -0.0152(11)
F28 0.0295(13) 0.0420(14) 0.0414(13) -0.0160(11) -0.0096(10) -0.0162(11)
F29 0.0389(14) 0.0254(13) 0.0474(14) -0.0025(11) -0.0119(11) -0.0126(11)
F30 0.0263(12) 0.0299(12) 0.0297(11) 0.0038(10) -0.0131(9) -0.0094(10)
Zr1 0.0191(2) 0.0230(2) 0.02256(19) -0.00024(15) -0.00547(15) -0.00820(16)
O1 0.0271(15) 0.0241(14) 0.0293(14) 0.0015(11) -0.0075(11) -0.0126(12)
O2 0.0228(14) 0.0358(16) 0.0273(14) -0.0018(12) -0.0072(11) -0.0110(12)
O3 0.0440(17) 0.0376(17) 0.0276(14) -0.0032(12) -0.0109(13) -0.0213(14)
O4 0.0470(18) 0.0405(18) 0.0365(16) -0.0063(14) -0.0242(14) -0.0019(15)
O5 0.0122(12) 0.0226(13) 0.0214(12) 0.0008(10) -0.0055(10) -0.0060(10)
C1 0.030(2) 0.022(2) 0.0234(19) -0.0005(16) -0.0088(17) -0.0064(17)
C2 0.020(2) 0.026(2) 0.036(2) -0.0015(17) -0.0079(17) -0.0060(17)
C3 0.018(2) 0.028(2) 0.025(2) 0.0010(16) -0.0049(16) -0.0077(17)
C4 0.017(2) 0.030(2) 0.036(2) -0.0037(18) -0.0014(17) -0.0046(17)
C5 0.026(2) 0.029(2) 0.028(2) -0.0050(17) 0.0005(17) -0.0061(18)
C6 0.029(2) 0.029(2) 0.027(2) -0.0051(17) -0.0061(17) -0.0102(18)
C7 0.020(2) 0.024(2) 0.029(2) -0.0025(17) -0.0051(16) -0.0094(17)
C8 0.0170(19) 0.021(2) 0.027(2) 0.0003(16) -0.0061(16) -0.0062(16)
C9 0.023(2) 0.0178(19) 0.027(2) -0.0017(16) -0.0046(16) -0.0066(16)
C10 0.034(2) 0.025(2) 0.030(2) -0.0059(17) 0.0020(18) -0.0157(18)
C11 0.024(2) 0.040(3) 0.033(2) -0.0074(19) 0.0056(18) -0.0151(19)
C12 0.017(2) 0.036(2) 0.033(2) 0.0003(18) -0.0068(17) -0.0064(18)
C13 0.018(2) 0.050(3) 0.035(2) -0.004(2) -0.0115(17) -0.0031(19)
C14 0.024(2) 0.039(3) 0.034(2) 0.0056(19) -0.0051(18) -0.0007(19)
C15 0.022(2) 0.029(2) 0.035(2) 0.0046(18) -0.0057(18) 0.0032(18)
C16 0.032(2) 0.023(2) 0.044(3) 0.0068(19) -0.003(2) 0.0011(19)
C17 0.034(2) 0.021(2) 0.047(3) -0.008(2) 0.002(2) -0.0010(19)
C18 0.031(2) 0.026(2) 0.033(2) -0.0041(18) 0.0034(18) -0.0021(19)
C19 0.025(2) 0.025(2) 0.030(2) 0.0009(17) 0.0060(17) -0.0057(18)
C20 0.0161(19) 0.023(2) 0.034(2) 0.0005(17) -0.0067(16) -0.0014(16)
C21 0.044(3) 0.054(3) 0.032(2) -0.017(2) -0.017(2) -0.002(2)
C22 0.031(2) 0.031(2) 0.021(2) -0.0042(17) -0.0110(17) -0.0004(19)
C23 0.068(3) 0.028(2) 0.038(2) 0.002(2) -0.015(2) -0.005(2)
C24 0.033(2) 0.024(2) 0.025(2) 0.0001(17) -0.0033(18) -0.0026(18)
C25 0.033(2) 0.030(2) 0.032(2) -0.0005(18) -0.0027(18) -0.0141(19)
C26 0.051(3) 0.034(2) 0.031(2) -0.0019(19) -0.001(2) -0.029(2)
C27 0.072(4) 0.133(5) 0.051(3) -0.026(3) 0.007(3) -0.083(4)
C28 0.162(6) 0.018(2) 0.038(3) 0.000(2) 0.015(3) -0.017(3)
C29 0.028(2) 0.025(2) 0.031(2) 0.0001(17) -0.0101(18) -0.0068(18)
C30 0.047(3) 0.028(2) 0.028(2) 0.0020(18) -0.0134(19) -0.012(2)
C31 0.060(3) 0.036(3) 0.028(2) -0.0020(19) -0.011(2) -0.017(2)
C32 0.075(4) 0.039(3) 0.049(3) -0.002(2) -0.029(3) 0.005(3)
C33 0.0160(18) 0.0211(19) 0.0212(18) -0.0030(15) -0.0018(15) -0.0061(15)
C34 0.0158(19) 0.027(2) 0.0181(18) 0.0009(16) -0.0022(15) -0.0053(16)
C35 0.019(2) 0.024(2) 0.033(2) -0.0040(17) -0.0070(16) -0.0121(17)
C36 0.021(2) 0.0172(19) 0.033(2) 0.0010(16) -0.0042(17) -0.0079(16)
C37 0.026(2) 0.026(2) 0.023(2) 0.0046(16) -0.0072(16) -0.0033(17)
C38 0.022(2) 0.022(2) 0.026(2) -0.0057(16) -0.0060(16) -0.0060(16)
C39 0.0179(19) 0.024(2) 0.0204(18) -0.0020(15) -0.0081(15) -0.0062(16)
C40 0.0154(19) 0.025(2) 0.028(2) -0.0003(16) -0.0068(16) -0.0055(16)
C41 0.028(2) 0.021(2) 0.042(2) -0.0020(18) -0.0137(19) -0.0093(18)
C42 0.025(2) 0.025(2) 0.039(2) -0.0156(19) -0.0082(18) 0.0024(18)
C43 0.020(2) 0.035(2) 0.025(2) -0.0079(18) -0.0027(16) -0.0082(18)
C44 0.022(2) 0.021(2) 0.027(2) -0.0057(16) -0.0060(16) -0.0064(17)
C45 0.0170(18) 0.0213(19) 0.0161(17) 0.0031(15) -0.0036(14) -0.0074(16)
C46 0.025(2) 0.022(2) 0.0172(18) 0.0030(15) -0.0057(15) -0.0113(17)
C47 0.020(2) 0.021(2) 0.0223(19) 0.0018(16) -0.0029(16) -0.0009(16)
C48 0.0147(19) 0.038(2) 0.024(2) 0.0045(18) -0.0075(16) -0.0055(18)
C49 0.023(2) 0.029(2) 0.0215(19) 0.0016(16) -0.0080(16) -0.0143(18)
C50 0.019(2) 0.023(2) 0.0219(19) -0.0021(16) -0.0010(16) -0.0024(17)
C51 0.0163(19) 0.027(2) 0.027(2) 0.0057(16) -0.0114(16) -0.0096(17)
C52 0.023(2) 0.031(2) 0.028(2) -0.0002(18) -0.0099(17) -0.0110(18)
C53 0.030(2) 0.050(3) 0.025(2) 0.012(2) -0.0144(18) -0.023(2)
C54 0.030(2) 0.030(2) 0.044(2) 0.020(2) -0.025(2) -0.020(2)
C55 0.021(2) 0.023(2) 0.044(2) 0.0014(18) -0.0207(18) -0.0064(17)
C56 0.0163(19) 0.030(2) 0.030(2) 0.0060(17) -0.0130(16) -0.0105(17)
C57 0.0182(19) 0.0215(19) 0.0160(17) 0.0027(15) -0.0055(15) -0.0065(16)
C58 0.023(2) 0.022(2) 0.0175(18) 0.0030(15) -0.0076(15) -0.0128(16)
C59 0.0175(19) 0.022(2) 0.0214(19) 0.0001(16) -0.0021(15) -0.0049(16)
C60 0.0146(19) 0.022(2) 0.031(2) 0.0050(16) -0.0064(16) -0.0078(16)
C61 0.022(2) 0.023(2) 0.0218(19) 0.0007(15) -0.0102(16) -0.0125(17)
C62 0.0194(19) 0.0159(18) 0.0183(18) 0.0036(15) -0.0026(15) -0.0049(16)
C63 0.0162(18) 0.026(2) 0.0174(18) -0.0003(15) -0.0046(15) -0.0078(16)
C64 0.022(2) 0.025(2) 0.0238(19) 0.0017(16) -0.0029(16) -0.0098(17)
C65 0.019(2) 0.041(2) 0.022(2) -0.0031(18) -0.0096(16) -0.0081(18)
C66 0.021(2) 0.033(2) 0.028(2) -0.0093(18) -0.0039(16) -0.0107(18)
C67 0.023(2) 0.022(2) 0.032(2) -0.0012(17) -0.0025(17) -0.0088(17)
C68 0.0165(19) 0.032(2) 0.0187(18) 0.0015(16) -0.0063(15) -0.0090(17)
C69 0.0160(19) 0.035(2) 0.027(2) 0.0048(17) -0.0083(16) -0.0104(17)
C70 0.041(3) 0.028(2) 0.038(2) 0.0006(19) -0.006(2) -0.008(2)
C71 0.034(2) 0.026(2) 0.025(2) 0.0002(17) -0.0046(17) -0.0092(19)
C72 0.038(3) 0.039(3) 0.036(2) 0.000(2) -0.009(2) -0.010(2)
C73 0.061(3) 0.033(3) 0.035(2) -0.005(2) -0.011(2) -0.015(2)
C74 0.060(3) 0.033(3) 0.034(2) -0.006(2) 0.003(2) -0.001(2)
C75 0.037(3) 0.045(3) 0.032(2) -0.001(2) 0.010(2) -0.001(2)
C76 0.037(3) 0.031(2) 0.031(2) 0.0015(18) 0.0014(19) -0.015(2)

loop_
_atom_type_symbol
_atom_type_description
_atom_type_scat_dispersion_real
_atom_type_scat_dispersion_imag
_atom_type_scat_source
C C 0.0033 0.0016 'International Tables Vol C Tables 4.2.6.8 and 6.1.1.4'
H H 0.0000 0.0000 'International Tables Vol C Tables 4.2.6.8 and 6.1.1.4'
O O 0.0106 0.0060 'International Tables Vol C Tables 4.2.6.8 and 6.1.1.4'
F F 0.0171 0.0103 'International Tables Vol C Tables 4.2.6.8 and 6.1.1.4'
Al Al 0.0645 0.0514 'International Tables Vol C Tables 4.2.6.8 and 6.1.1.4'
Zr Zr -2.9673 0.5597 'International Tables Vol C Tables 4.2.6.8 and 6.1.1.4'

loop_
_geom_angle_atom_site_label_1
_geom_angle_atom_site_label_2
_geom_angle_atom_site_label_3
_geom_angle
O5 Al1 C45 111.47(12)
O5 Al1 C39 100.16(13)
C45 Al1 C39 115.21(14)
O5 Al1 C33 110.47(12)
C45 Al1 C33 108.12(14)
C39 Al1 C33 111.25(14)
O5 Al2 C57 109.94(12)
O5 Al2 C63 103.85(12)
C57 Al2 C63 116.23(15)
O5 Al2 C51 111.84(13)
C57 Al2 C51 104.22(14)
C63 Al2 C51 110.96(14)
O2 Zr1 O1 97.37(9)
O2 Zr1 C9 121.91(11)
O1 Zr1 C9 121.21(10)
O2 Zr1 C13 91.60(11)
O1 Zr1 C13 130.46(12)
C9 Zr1 C13 93.17(13)
O2 Zr1 C12 123.05(11)
O1 Zr1 C12 125.94(11)
C9 Zr1 C12 68.50(12)
C13 Zr1 C12 33.12(12)
O2 Zr1 C1 126.74(11)
O1 Zr1 C1 88.57(10)
C9 Zr1 C1 33.44(10)
C13 Zr1 C1 123.42(12)
C12 Zr1 C1 92.86(12)
O2 Zr1 C14 86.42(11)
O1 Zr1 C14 99.10(11)
C9 Zr1 C14 123.02(12)
C13 Zr1 C14 32.83(12)
C12 Zr1 C14 55.04(12)
C1 Zr1 C14 144.91(12)
O2 Zr1 C8 88.50(11)
O1 Zr1 C8 135.40(10)
C9 Zr1 C8 33.44(10)
C13 Zr1 C8 93.25(12)
C12 Zr1 C8 84.26(12)
C1 Zr1 C8 54.51(11)
C14 Zr1 C8 125.44(12)
O2 Zr1 C2 96.21(11)
O1 Zr1 C2 81.15(10)
C9 Zr1 C2 55.00(11)
C13 Zr1 C2 146.14(13)
C12 Zr1 C2 122.68(12)
C1 Zr1 C2 32.41(11)
C14 Zr1 C2 177.31(12)
C8 Zr1 C2 54.25(11)
O2 Zr1 C20 140.36(11)
O1 Zr1 C20 93.02(10)
C9 Zr1 C20 83.12(11)
C13 Zr1 C20 53.98(12)
C12 Zr1 C20 32.94(11)
C1 Zr1 C20 91.53(12)
C14 Zr1 C20 54.12(12)
C8 Zr1 C20 110.12(11)
C2 Zr1 C20 123.22(11)
O2 Zr1 C15 113.21(11)
O1 Zr1 C15 78.84(11)
C9 Zr1 C15 115.47(12)
C13 Zr1 C15 53.18(13)
C12 Zr1 C15 54.15(12)
C1 Zr1 C15 119.84(12)
C14 Zr1 C15 31.89(11)
C8 Zr1 C15 138.40(11)
C2 Zr1 C15 146.13(12)
C20 Zr1 C15 32.46(11)
O2 Zr1 C3 74.71(10)
O1 Zr1 C3 106.98(10)
C9 Zr1 C3 54.51(11)
C13 Zr1 C3 122.34(12)
C12 Zr1 C3 116.64(11)
C1 Zr1 C3 53.23(11)
C14 Zr1 C3 149.36(12)
C8 Zr1 C3 32.62(10)
C2 Zr1 C3 31.92(10)
C20 Zr1 C3 137.61(11)
C15 Zr1 C3 169.90(11)
C29 O1 Zr1 159.8(2)
C22 O2 Zr1 125.2(2)
C29 O3 C30 120.6(3)
C22 O4 C21 116.7(3)
C69 O5 Al2 109.90(19)
C69 O5 Al1 111.35(18)
Al2 O5 Al1 138.59(13)
C2 C1 C9 109.5(3)
C2 C1 Zr1 75.7(2)
C9 C1 Zr1 72.33(19)
C1 C2 C3 108.4(3)
C1 C2 Zr1 71.9(2)
C3 C2 Zr1 77.1(2)
C4 C3 C2 134.0(3)
C4 C3 C8 118.7(3)
C2 C3 C8 107.2(3)
C4 C3 Zr1 124.0(2)
C2 C3 Zr1 71.0(2)
C8 C3 Zr1 70.09(19)
C5 C4 C3 120.4(3)
C4 C5 C6 120.8(3)
C7 C6 C5 121.3(3)
C6 C7 C8 119.5(3)
C7 C8 C9 132.8(3)
C7 C8 C3 119.3(3)
C9 C8 C3 108.0(3)
C7 C8 Zr1 118.6(2)
C9 C8 Zr1 71.12(19)
C3 C8 Zr1 77.3(2)
C1 C9 C8 106.6(3)
C1 C9 C10 125.9(3)
C8 C9 C10 127.4(3)
C1 C9 Zr1 74.23(19)
C8 C9 Zr1 75.44(19)
C10 C9 Zr1 118.8(2)
C9 C10 C11 110.9(3)
C12 C11 C10 110.9(3)
C13 C12 C20 106.7(3)
C13 C12 C11 127.1(3)
C20 C12 C11 126.2(3)
C13 C12 Zr1 73.0(2)
C20 C12 Zr1 75.9(2)
C11 C12 Zr1 117.7(2)
C14 C13 C12 109.9(4)
C14 C13 Zr1 75.2(2)
C12 C13 Zr1 73.9(2)
C13 C14 C15 107.7(3)
C13 C14 Zr1 71.9(2)
C15 C14 Zr1 77.7(2)
C14 C15 C16 133.1(4)
C14 C15 C20 107.7(3)
C16 C15 C20 119.2(3)
C14 C15 Zr1 70.4(2)
C16 C15 Zr1 124.3(3)
C20 C15 Zr1 71.4(2)
C17 C16 C15 119.4(4)
C16 C17 C18 121.4(4)
C19 C18 C17 121.7(4)
C18 C19 C20 118.7(3)
C12 C20 C19 132.4(3)
C12 C20 C15 107.9(3)
C19 C20 C15 119.6(3)
C12 C20 Zr1 71.1(2)
C19 C20 Zr1 121.4(2)
C15 C20 Zr1 76.1(2)
C24 C22 O2 125.4(3)
C24 C22 O4 121.2(4)
O2 C22 O4 113.4(3)
C22 C24 C23 120.5(4)
C22 C24 C25 121.2(3)
C23 C24 C25 117.3(3)
C24 C25 C26 120.7(3)
C29 C26 C28 106.0(3)
C29 C26 C25 111.4(3)
C28 C26 C25 113.3(3)
C29 C26 C27 108.3(3)
C28 C26 C27 109.6(4)
C25 C26 C27 108.2(3)
O1 C29 O3 120.7(3)
O1 C29 C26 124.4(3)
O3 C29 C26 114.9(3)
O3 C30 C32 107.6(3)
O3 C30 C31 105.8(3)
C32 C30 C31 114.2(3)
C38 C33 C34 113.2(3)
C38 C33 Al1 116.6(2)
C34 C33 Al1 130.2(3)
F1 C34 C35 115.8(3)
F1 C34 C33 119.5(3)
C35 C34 C33 124.6(3)
F2 C35 C36 120.0(3)
F2 C35 C34 121.0(3)
C36 C35 C34 119.0(3)
F3 C36 C35 120.0(3)
F3 C36 C37 120.4(3)
C35 C36 C37 119.6(3)
F4 C37 C36 119.6(3)
F4 C37 C38 121.6(3)
C36 C37 C38 118.8(3)
F5 C38 C33 119.1(3)
F5 C38 C37 116.1(3)
C33 C38 C37 124.8(3)
C44 C39 C40 113.6(3)
C44 C39 Al1 126.6(3)
C40 C39 Al1 119.1(3)
F6 C40 C41 116.4(3)
F6 C40 C39 119.2(3)
C41 C40 C39 124.4(3)
F7 C41 C42 119.8(3)
F7 C41 C40 121.4(3)
C42 C41 C40 118.8(3)
F8 C42 C41 120.3(3)
F8 C42 C43 119.7(3)
C41 C42 C43 120.0(3)
F9 C43 C44 120.9(3)
F9 C43 C42 120.3(3)
C44 C43 C42 118.7(3)
F10 C44 C43 116.4(3)
F10 C44 C39 119.2(3)
C43 C44 C39 124.4(3)
C50 C45 C46 113.1(3)
C50 C45 Al1 125.6(3)
C46 C45 Al1 121.2(2)
F11 C46 C45 119.1(3)
F11 C46 C47 116.1(3)
C45 C46 C47 124.7(3)
F12 C47 C48 120.4(3)
F12 C47 C46 121.1(3)
C48 C47 C46 118.5(3)
F13 C48 C49 120.1(3)
F13 C48 C47 119.9(3)
C49 C48 C47 120.0(3)
F14 C49 C48 120.0(3)
F14 C49 C50 121.0(3)
C48 C49 C50 119.0(3)
F15 C50 C45 119.6(3)
F15 C50 C49 115.8(3)
C45 C50 C49 124.6(3)
C56 C51 C52 113.7(3)
C56 C51 Al2 131.0(3)
C52 C51 Al2 115.2(3)
F16 C52 C51 118.9(3)
F16 C52 C53 116.3(3)
C51 C52 C53 124.8(4)
F17 C53 C52 121.7(4)
F17 C53 C54 119.5(4)
C52 C53 C54 118.8(4)
F18 C54 C55 120.6(4)
F18 C54 C53 120.5(4)
C55 C54 C53 118.9(4)
F19 C55 C54 119.7(3)
F19 C55 C56 120.2(3)
C54 C55 C56 120.1(4)
F20 C56 C51 120.6(3)
F20 C56 C55 115.8(3)
C51 C56 C55 123.7(3)
C62 C57 C58 114.2(3)
C62 C57 Al2 120.0(3)
C58 C57 Al2 125.4(2)
F21 C58 C59 116.0(3)
F21 C58 C57 120.2(3)
C59 C58 C57 123.8(3)
F22 C59 C60 119.5(3)
F22 C59 C58 121.4(3)
C60 C59 C58 119.0(3)
F23 C60 C59 119.8(3)
F23 C60 C61 119.9(3)
C59 C60 C61 120.3(3)
F24 C61 C62 121.8(3)
F24 C61 C60 119.9(3)
C62 C61 C60 118.3(3)
F25 C62 C61 117.1(3)
F25 C62 C57 118.5(3)
C61 C62 C57 124.4(3)
C68 C63 C64 114.1(3)
C68 C63 Al2 119.3(2)
C64 C63 Al2 126.4(3)
F26 C64 C65 116.4(3)
F26 C64 C63 119.8(3)
C65 C64 C63 123.8(3)
F27 C65 C66 119.9(3)
F27 C65 C64 120.4(3)
C66 C65 C64 119.7(3)
F28 C66 C65 120.5(3)
F28 C66 C67 120.3(3)
C65 C66 C67 119.2(3)
F29 C67 C66 120.1(3)
F29 C67 C68 121.3(3)
C66 C67 C68 118.6(3)
F30 C68 C63 119.2(3)
F30 C68 C67 116.2(3)
C63 C68 C67 124.6(3)
C76 C71 C72 118.3(4)
C76 C71 C70 121.3(3)
C72 C71 C70 120.4(4)
C71 C72 C73 120.6(4)
C74 C73 C72 120.1(4)
C75 C74 C73 119.6(4)
C74 C75 C76 120.5(4)
C71 C76 C75 120.9(4)

loop_
_geom_bond_atom_site_label_1
_geom_bond_atom_site_label_2
_geom_bond_distance
Al1 O5 1.845(2)
Al1 C45 1.997(3)
Al1 C39 2.003(4)
Al1 C33 2.008(3)
Al2 O5 1.833(2)
Al2 C57 1.992(3)
Al2 C63 2.007(3)
Al2 C51 2.011(4)
F1 C34 1.365(4)
F2 C35 1.351(3)
F3 C36 1.349(4)
F4 C37 1.354(4)
F5 C38 1.358(3)
F6 C40 1.351(4)
F7 C41 1.349(4)
F8 C42 1.350(4)
F9 C43 1.342(4)
F10 C44 1.354(4)
F11 C46 1.361(3)
F12 C47 1.346(4)
F13 C48 1.340(4)
F14 C49 1.344(4)
F15 C50 1.350(4)
F16 C52 1.353(4)
F17 C53 1.340(4)
F18 C54 1.339(4)
F19 C55 1.353(4)
F20 C56 1.352(4)
F21 C58 1.348(3)
F22 C59 1.344(4)
F23 C60 1.345(4)
F24 C61 1.347(3)
F25 C62 1.359(4)
F26 C64 1.361(4)
F27 C65 1.351(4)
F28 C66 1.342(4)
F29 C67 1.343(4)
F30 C68 1.361(4)
Zr1 O2 1.989(2)
Zr1 O1 2.116(2)
Zr1 C9 2.466(3)
Zr1 C13 2.476(4)
Zr1 C12 2.488(3)
Zr1 C1 2.491(3)
Zr1 C14 2.518(4)
Zr1 C8 2.522(3)
Zr1 C2 2.538(4)
Zr1 C20 2.550(4)
Zr1 C15 2.612(4)
Zr1 C3 2.617(4)
O1 C29 1.246(4)
O2 C22 1.360(4)
O3 C29 1.305(4)
O3 C30 1.484(4)
O4 C22 1.377(4)
O4 C21 1.429(4)
O5 C69 1.485(4)
C1 C2 1.404(5)
C1 C9 1.426(4)
C2 C3 1.420(4)
C3 C4 1.417(5)
C3 C8 1.446(4)
C4 C5 1.356(4)
C5 C6 1.424(5)
C6 C7 1.360(5)
C7 C8 1.424(4)
C8 C9 1.436(5)
C9 C10 1.502(5)
C10 C11 1.540(5)
C11 C12 1.508(5)
C12 C13 1.415(5)
C12 C20 1.430(5)
C13 C14 1.412(5)
C14 C15 1.412(5)
C15 C16 1.420(5)
C15 C20 1.444(5)
C16 C17 1.358(5)
C17 C18 1.421(5)
C18 C19 1.360(5)
C19 C20 1.429(5)
C22 C24 1.318(5)
C23 C24 1.517(5)
C24 C25 1.519(5)
C25 C26 1.555(5)
C26 C29 1.508(5)
C26 C28 1.516(6)
C26 C27 1.554(6)
C30 C32 1.497(5)
C30 C31 1.511(5)
C33 C38 1.378(5)
C33 C34 1.385(4)
C34 C35 1.376(4)
C35 C36 1.369(5)
C36 C37 1.372(4)
C37 C38 1.379(5)
C39 C44 1.384(5)
C39 C40 1.394(5)
C40 C41 1.376(5)
C41 C42 1.371(5)
C42 C43 1.381(5)
C43 C44 1.378(5)
C45 C50 1.385(4)
C45 C46 1.390(5)
C46 C47 1.389(5)
C47 C48 1.377(5)
C48 C49 1.366(5)
C49 C50 1.389(5)
C51 C56 1.383(5)
C51 C52 1.382(5)
C52 C53 1.382(5)
C53 C54 1.385(5)
C54 C55 1.365(5)
C55 C56 1.387(5)
C57 C62 1.384(4)
C57 C58 1.385(5)
C58 C59 1.382(4)
C59 C60 1.368(4)
C60 C61 1.379(5)
C61 C62 1.380(4)
C63 C68 1.378(5)
C63 C64 1.382(4)
C64 C65 1.378(5)
C65 C66 1.372(5)
C66 C67 1.383(5)
C67 C68 1.383(4)
C70 C71 1.511(5)
C71 C76 1.382(5)
C71 C72 1.390(5)
C72 C73 1.391(5)
C73 C74 1.378(6)
C74 C75 1.371(5)
C75 C76 1.384(5)
